data_4121431
loop_
_publ_author_name
'Mori, Keiji'
'Kurihara, Kazuki'
'Yabe, Shinnosuke'
'Yamanaka, Masahiro'
'Akiyama, Takahiko'

_publ_section_title
;
 Double C(sp(3))-H Bond Functionalization Mediated by Sequential Hydride
 Shift/Cyclization Process: Diastereoselective Construction of
 Polyheterocycles.
;
_journal_issue 10
_journal_name_full 'Journal of the American Chemical Society'
_journal_page_first 3744
_journal_page_last 3747
_journal_paper_doi 10.1021/ja412706d
_journal_volume 136
_journal_year 2014
_chemical_formula_sum 'C26 H24 F3 N O2'
_chemical_formula_weight 439.46
_chemical_name_systematic
; 
 ? 
;
_space_group_IT_number 2
_symmetry_cell_setting triclinic
_symmetry_space_group_name_Hall '-P 1'
_symmetry_space_group_name_H-M 'P -1'
_atom_sites_solution_hydrogens geom
_atom_sites_solution_primary direct
_atom_sites_solution_secondary difmap
_audit_creation_method SHELXL-97
_cell_angle_alpha 83.010(3)
_cell_angle_beta 73.990(3)
_cell_angle_gamma 70.346(3)
_cell_formula_units_Z 2
_cell_length_a 9.687(2)
_cell_length_b 9.819(2)
_cell_length_c 12.399(3)
_cell_measurement_reflns_used 1571
_cell_measurement_temperature 123
_cell_measurement_theta_max 27.00
_cell_measurement_theta_min 2.50
_cell_volume 1067.0(4)
_computing_cell_refinement 'APEX2 (Bruker AXS, 2006)'
_computing_data_collection 'APEX2 (Bruker AXS, 2006)'
_computing_data_reduction 'SAINT (Bruker AXS, 2004)'
_computing_molecular_graphics 'XSHEL (Bruker AXS,2002)'
_computing_publication_material 'XCIF (Bruker AXS, 2001)'
_computing_structure_refinement 'SHELXL-97 (Sheldrick, 1997)'
_computing_structure_solution 'SHELXS-97 (Sheldrick, 1997)'
_diffrn_ambient_temperature 123
_diffrn_detector_area_resol_mean 8.333
_diffrn_measured_fraction_theta_full 0.946
_diffrn_measured_fraction_theta_max 0.946
_diffrn_measurement_device_type 'Bruker APEXII CCD area detector'
_diffrn_measurement_method 'phi and omega scans'
_diffrn_radiation_monochromator 'Bruker Helios multilayer confocal mirror'
_diffrn_radiation_source 'Bruker TXS fine-focus rotating anode'
_diffrn_radiation_type MoK\a
_diffrn_radiation_wavelength 0.71073
_diffrn_reflns_av_R_equivalents 0.0257
_diffrn_reflns_av_sigmaI/netI 0.0650
_diffrn_reflns_limit_h_max 10
_diffrn_reflns_limit_h_min -12
_diffrn_reflns_limit_k_max 6
_diffrn_reflns_limit_k_min -12
_diffrn_reflns_limit_l_max 15
_diffrn_reflns_limit_l_min -15
_diffrn_reflns_number 6111
_diffrn_reflns_theta_full 27.49
_diffrn_reflns_theta_max 27.49
_diffrn_reflns_theta_min 1.71
_exptl_absorpt_coefficient_mu 0.104
_exptl_absorpt_correction_T_max 0.9846
_exptl_absorpt_correction_T_min 0.9696
_exptl_absorpt_correction_type empirical
_exptl_absorpt_process_details
;
SADABS Sheldrick 1996
;
_exptl_crystal_colour colorless
_exptl_crystal_density_diffrn 1.368
_exptl_crystal_density_method 'not measured'
_exptl_crystal_description stick
_exptl_crystal_F_000 460
_exptl_crystal_size_max 0.30
_exptl_crystal_size_mid 0.15
_exptl_crystal_size_min 0.15
_refine_diff_density_max 0.300
_refine_diff_density_min -0.295
_refine_diff_density_rms 0.055
_refine_ls_extinction_method none
_refine_ls_goodness_of_fit_ref 1.016
_refine_ls_hydrogen_treatment constr
_refine_ls_matrix_type full
_refine_ls_number_parameters 290
_refine_ls_number_reflns 4641
_refine_ls_number_restraints 0
_refine_ls_restrained_S_all 1.016
_refine_ls_R_factor_all 0.0940
_refine_ls_R_factor_gt 0.0572
_refine_ls_shift/su_max 0.001
_refine_ls_shift/su_mean 0.000
_refine_ls_structure_factor_coef Fsqd
_refine_ls_weighting_details 'calc w=1/[\s^2^(Fo^2^)+(0.0559P)^2^+0.6168P] where P=(Fo^2^+2Fc^2^)/3'
_refine_ls_weighting_scheme calc
_refine_ls_wR_factor_gt 0.1225
_refine_ls_wR_factor_ref 0.1395
_reflns_number_gt 3221
_reflns_number_total 4641
_reflns_threshold_expression >2sigma(I)
_cod_data_source_file ja412706d_si_004.cif
_cod_data_source_block shelxl
_cod_depositor_comments
;
The following automatic conversions were performed:

'_symmetry_cell_setting' value 'Triclinic' changed to 'triclinic'
according to
/usr/data/users/saulius/crontab/automatic-downloads/current/ACS/lib/dictionaries/cif_core.dic
dictionary named 'cif_core.dic' version 2.4.2 from 2011-04-26.

Automatic conversion script
Id: cif_fix_values 2281 2013-09-26 08:29:07Z andrius 
;
_cod_original_cell_volume 1066.9(4)
_cod_original_sg_symbol_H-M 'P-1   '
_cod_database_code 4121431

loop_
_symmetry_equiv_pos_as_xyz
'x, y, z'
'-x, -y, -z'

loop_
_atom_site_label
_atom_site_type_symbol
_atom_site_fract_x
_atom_site_fract_y
_atom_site_fract_z
_atom_site_U_iso_or_equiv
_atom_site_adp_type
_atom_site_occupancy
_atom_site_symmetry_multiplicity
_atom_site_calc_flag
_atom_site_refinement_flags
C1 C 0.5439(2) 0.0717(2) 0.35174(18) 0.0175(5) Uani 1 1 d .
H1 H 0.5433 0.0928 0.4288 0.021 Uiso 1 1 calc R
C2 C 0.7132(2) 0.0516(2) 0.16295(17) 0.0169(4) Uani 1 1 d .
H2 H 0.8138 -0.0250 0.1562 0.020 Uiso 1 1 calc R
C3 C 0.6017(2) -0.0233(2) 0.14903(18) 0.0185(5) Uani 1 1 d .
H3 H 0.6518 -0.0811 0.0797 0.022 Uiso 1 1 calc R
C4 C 0.4505(2) 0.0810(3) 0.13270(18) 0.0200(5) Uani 1 1 d .
H4A H 0.4713 0.1506 0.0706 0.024 Uiso 1 1 calc R
H4B H 0.3961 0.0250 0.1094 0.024 Uiso 1 1 calc R
C5 C 0.3478(2) 0.1648(2) 0.23453(18) 0.0189(5) Uani 1 1 d .
C6 C 0.2001(2) 0.2501(3) 0.22880(19) 0.0224(5) Uani 1 1 d .
C7 C 0.0974(2) 0.3281(3) 0.3190(2) 0.0272(5) Uani 1 1 d .
H7 H -0.0020 0.3841 0.3137 0.033 Uiso 1 1 calc R
C8 C 0.1411(2) 0.3237(3) 0.4171(2) 0.0275(5) Uani 1 1 d .
H8 H 0.0714 0.3772 0.4795 0.033 Uiso 1 1 calc R
C9 C 0.2857(2) 0.2417(2) 0.42464(19) 0.0219(5) Uani 1 1 d .
H9 H 0.3148 0.2396 0.4921 0.026 Uiso 1 1 calc R
C10 C 0.3893(2) 0.1618(2) 0.33373(18) 0.0174(5) Uani 1 1 d .
C11 C 0.5740(2) -0.1304(2) 0.24692(18) 0.0208(5) Uani 1 1 d .
H11 H 0.4744 -0.1435 0.2519 0.025 Uiso 1 1 calc R
C12 C 0.7352(2) 0.1653(2) 0.07099(18) 0.0191(5) Uani 1 1 d .
C13 C 0.8286(2) 0.1214(3) -0.03516(19) 0.0219(5) Uani 1 1 d .
H13 H 0.8771 0.0212 -0.0487 0.026 Uiso 1 1 calc R
C14 C 0.8513(2) 0.2222(3) -0.12056(19) 0.0262(5) Uani 1 1 d .
H14 H 0.9157 0.1908 -0.1921 0.031 Uiso 1 1 calc R
C15 C 0.7805(3) 0.3688(3) -0.1026(2) 0.0294(6) Uani 1 1 d .
H15 H 0.7961 0.4380 -0.1613 0.035 Uiso 1 1 calc R
C16 C 0.6865(3) 0.4132(3) 0.0023(2) 0.0276(5) Uani 1 1 d .
H16 H 0.6372 0.5134 0.0154 0.033 Uiso 1 1 calc R
C17 C 0.6642(2) 0.3125(3) 0.08789(19) 0.0235(5) Uani 1 1 d .
H17 H 0.5995 0.3444 0.1592 0.028 Uiso 1 1 calc R
C18 C 0.8003(2) 0.0755(3) 0.32304(18) 0.0209(5) Uani 1 1 d .
H18A H 0.8855 0.0945 0.2647 0.025 Uiso 1 1 calc R
H18B H 0.8314 -0.0291 0.3435 0.025 Uiso 1 1 calc R
C19 C 0.7707(2) 0.1603(3) 0.42519(18) 0.0203(5) Uani 1 1 d .
C20 C 0.8123(2) 0.0887(3) 0.52062(19) 0.0234(5) Uani 1 1 d .
H20 H 0.8542 -0.0138 0.5226 0.028 Uiso 1 1 calc R
C21 C 0.7928(3) 0.1664(3) 0.6133(2) 0.0288(6) Uani 1 1 d .
H21 H 0.8216 0.1168 0.6784 0.035 Uiso 1 1 calc R
C22 C 0.7318(3) 0.3155(3) 0.6112(2) 0.0296(6) Uani 1 1 d .
H22 H 0.7204 0.3684 0.6740 0.036 Uiso 1 1 calc R
C23 C 0.6872(3) 0.3877(3) 0.5170(2) 0.0280(5) Uani 1 1 d .
H23 H 0.6434 0.4900 0.5158 0.034 Uiso 1 1 calc R
C24 C 0.7068(2) 0.3101(3) 0.4243(2) 0.0248(5) Uani 1 1 d .
H24 H 0.6762 0.3598 0.3599 0.030 Uiso 1 1 calc R
C25 C 0.6930(3) -0.2779(3) 0.2342(2) 0.0284(6) Uani 1 1 d .
C26 C 0.0243(3) 0.3367(3) 0.1128(2) 0.0339(6) Uani 1 1 d .
H26A H -0.0564 0.3136 0.1718 0.051 Uiso 1 1 calc R
H26B H 0.0145 0.3205 0.0392 0.051 Uiso 1 1 calc R
H26C H 0.0160 0.4382 0.1171 0.051 Uiso 1 1 calc R
F1 F 0.66414(17) -0.36875(16) 0.31933(13) 0.0389(4) Uani 1 1 d .
F2 F 0.83352(15) -0.27543(16) 0.22524(15) 0.0424(4) Uani 1 1 d .
F3 F 0.7006(2) -0.33941(17) 0.14082(14) 0.0510(5) Uani 1 1 d .
N1 N 0.66785(18) 0.1116(2) 0.27585(14) 0.0175(4) Uani 1 1 d .
O1 O 0.56740(16) -0.08248(16) 0.35238(12) 0.0206(4) Uani 1 1 d .
O2 O 0.16910(17) 0.24529(19) 0.12787(14) 0.0305(4) Uani 1 1 d .

loop_
_atom_site_aniso_label
_atom_site_aniso_U_11
_atom_site_aniso_U_22
_atom_site_aniso_U_33
_atom_site_aniso_U_23
_atom_site_aniso_U_13
_atom_site_aniso_U_12
C1 0.0177(10) 0.0206(12) 0.0147(10) -0.0024(9) -0.0087(8) -0.0025(9)
C2 0.0134(9) 0.0223(12) 0.0147(10) -0.0036(9) -0.0063(8) -0.0020(8)
C3 0.0173(10) 0.0251(12) 0.0151(10) -0.0062(9) -0.0068(8) -0.0050(9)
C4 0.0176(10) 0.0264(12) 0.0188(11) -0.0016(10) -0.0110(8) -0.0049(9)
C5 0.0157(10) 0.0223(12) 0.0221(12) -0.0013(10) -0.0103(8) -0.0059(9)
C6 0.0186(10) 0.0254(12) 0.0279(13) 0.0013(10) -0.0142(9) -0.0070(9)
C7 0.0162(10) 0.0272(13) 0.0363(14) -0.0026(11) -0.0109(9) -0.0002(10)
C8 0.0197(11) 0.0245(13) 0.0333(14) -0.0086(11) -0.0046(9) 0.0004(10)
C9 0.0223(11) 0.0223(12) 0.0224(12) -0.0037(10) -0.0083(9) -0.0057(9)
C10 0.0154(10) 0.0207(12) 0.0186(11) -0.0014(9) -0.0079(8) -0.0061(9)
C11 0.0198(10) 0.0279(13) 0.0191(11) -0.0051(10) -0.0093(8) -0.0080(9)
C12 0.0138(9) 0.0275(13) 0.0192(11) -0.0027(10) -0.0105(8) -0.0051(9)
C13 0.0178(10) 0.0297(13) 0.0206(11) -0.0027(10) -0.0108(8) -0.0052(9)
C14 0.0226(11) 0.0431(16) 0.0189(12) 0.0000(11) -0.0106(9) -0.0139(11)
C15 0.0350(13) 0.0420(16) 0.0247(13) 0.0121(12) -0.0218(10) -0.0222(12)
C16 0.0311(12) 0.0273(13) 0.0317(14) 0.0011(11) -0.0212(10) -0.0087(10)
C17 0.0208(11) 0.0305(14) 0.0214(12) -0.0026(11) -0.0105(9) -0.0060(10)
C18 0.0160(10) 0.0271(13) 0.0210(11) -0.0037(10) -0.0109(8) -0.0027(9)
C19 0.0140(9) 0.0304(13) 0.0202(11) -0.0034(10) -0.0087(8) -0.0074(9)
C20 0.0187(10) 0.0284(13) 0.0277(13) -0.0023(11) -0.0131(9) -0.0073(10)
C21 0.0282(12) 0.0437(16) 0.0214(12) -0.0020(11) -0.0153(10) -0.0124(11)
C22 0.0281(12) 0.0409(16) 0.0266(13) -0.0112(12) -0.0120(10) -0.0119(11)
C23 0.0266(12) 0.0303(14) 0.0303(14) -0.0061(11) -0.0123(10) -0.0074(10)
C24 0.0248(11) 0.0311(14) 0.0226(12) 0.0004(11) -0.0129(9) -0.0089(10)
C25 0.0328(13) 0.0271(14) 0.0267(13) -0.0024(11) -0.0080(10) -0.0104(11)
C26 0.0217(12) 0.0382(16) 0.0466(16) 0.0037(13) -0.0239(11) -0.0050(11)
F1 0.0457(9) 0.0274(8) 0.0383(9) 0.0058(7) -0.0087(7) -0.0086(7)
F2 0.0214(7) 0.0295(9) 0.0670(12) -0.0007(8) -0.0088(7) 0.0014(6)
F3 0.0834(12) 0.0339(9) 0.0357(9) -0.0141(8) -0.0191(9) -0.0106(9)
N1 0.0138(8) 0.0269(11) 0.0141(9) -0.0029(8) -0.0086(7) -0.0043(7)
O1 0.0218(7) 0.0221(8) 0.0180(8) -0.0031(7) -0.0094(6) -0.0028(6)
O2 0.0218(8) 0.0397(11) 0.0339(10) -0.0031(8) -0.0213(7) -0.0024(7)

loop_
_atom_type_symbol
_atom_type_description
_atom_type_scat_dispersion_real
_atom_type_scat_dispersion_imag
_atom_type_scat_source
C C 0.0033 0.0016 'International Tables Vol C Tables 4.2.6.8 and 6.1.1.4'
H H 0.0000 0.0000 'International Tables Vol C Tables 4.2.6.8 and 6.1.1.4'
N N 0.0061 0.0033 'International Tables Vol C Tables 4.2.6.8 and 6.1.1.4'
O O 0.0106 0.0060 'International Tables Vol C Tables 4.2.6.8 and 6.1.1.4'
F F 0.0171 0.0103 'International Tables Vol C Tables 4.2.6.8 and 6.1.1.4'

loop_
_geom_angle_atom_site_label_1
_geom_angle_atom_site_label_2
_geom_angle_atom_site_label_3
_geom_angle
N1 C1 O1 112.18(16)
N1 C1 C10 113.54(18)
O1 C1 C10 111.94(16)
N1 C1 H1 106.2
O1 C1 H1 106.2
C10 C1 H1 106.2
N1 C2 C12 111.56(17)
N1 C2 C3 111.50(16)
C12 C2 C3 112.59(17)
N1 C2 H2 106.9
C12 C2 H2 106.9
C3 C2 H2 106.9
C4 C3 C11 109.99(17)
C4 C3 C2 114.42(18)
C11 C3 C2 111.38(17)
C4 C3 H3 106.9
C11 C3 H3 106.9
C2 C3 H3 106.9
C5 C4 C3 115.13(18)
C5 C4 H4A 108.5
C3 C4 H4A 108.5
C5 C4 H4B 108.5
C3 C4 H4B 108.5
H4A C4 H4B 107.5
C10 C5 C6 118.2(2)
C10 C5 C4 124.01(18)
C6 C5 C4 117.76(19)
O2 C6 C7 124.29(19)
O2 C6 C5 114.03(19)
C7 C6 C5 121.7(2)
C6 C7 C8 119.2(2)
C6 C7 H7 120.4
C8 C7 H7 120.4
C9 C8 C7 120.3(2)
C9 C8 H8 119.8
C7 C8 H8 119.8
C8 C9 C10 120.5(2)
C8 C9 H9 119.7
C10 C9 H9 119.7
C5 C10 C9 120.09(19)
C5 C10 C1 123.48(18)
C9 C10 C1 116.42(18)
O1 C11 C25 105.37(18)
O1 C11 C3 113.66(17)
C25 C11 C3 114.18(18)
O1 C11 H11 107.8
C25 C11 H11 107.8
C3 C11 H11 107.8
C17 C12 C13 118.3(2)
C17 C12 C2 122.35(19)
C13 C12 C2 119.3(2)
C14 C13 C12 120.7(2)
C14 C13 H13 119.6
C12 C13 H13 119.6
C13 C14 C15 120.4(2)
C13 C14 H14 119.8
C15 C14 H14 119.8
C14 C15 C16 119.2(2)
C14 C15 H15 120.4
C16 C15 H15 120.4
C17 C16 C15 120.4(2)
C17 C16 H16 119.8
C15 C16 H16 119.8
C16 C17 C12 120.9(2)
C16 C17 H17 119.5
C12 C17 H17 119.5
N1 C18 C19 113.27(17)
N1 C18 H18A 108.9
C19 C18 H18A 108.9
N1 C18 H18B 108.9
C19 C18 H18B 108.9
H18A C18 H18B 107.7
C20 C19 C24 119.2(2)
C20 C19 C18 119.7(2)
C24 C19 C18 121.1(2)
C19 C20 C21 120.3(2)
C19 C20 H20 119.9
C21 C20 H20 119.9
C22 C21 C20 120.3(2)
C22 C21 H21 119.9
C20 C21 H21 119.9
C21 C22 C23 119.9(2)
C21 C22 H22 120.1
C23 C22 H22 120.1
C22 C23 C24 119.9(2)
C22 C23 H23 120.1
C24 C23 H23 120.1
C19 C24 C23 120.5(2)
C19 C24 H24 119.7
C23 C24 H24 119.7
F1 C25 F3 106.7(2)
F1 C25 F2 106.6(2)
F3 C25 F2 105.88(19)
F1 C25 C11 112.64(19)
F3 C25 C11 110.7(2)
F2 C25 C11 113.88(19)
O2 C26 H26A 109.5
O2 C26 H26B 109.5
H26A C26 H26B 109.5
O2 C26 H26C 109.5
H26A C26 H26C 109.5
H26B C26 H26C 109.5
C1 N1 C18 112.27(17)
C1 N1 C2 113.65(15)
C18 N1 C2 110.40(15)
C11 O1 C1 113.00(16)
C6 O2 C26 117.39(19)

loop_
_geom_bond_atom_site_label_1
_geom_bond_atom_site_label_2
_geom_bond_distance
C1 N1 1.444(3)
C1 O1 1.453(3)
C1 C10 1.524(3)
C1 H1 1.0000
C2 N1 1.479(2)
C2 C12 1.519(3)
C2 C3 1.551(3)
C2 H2 1.0000
C3 C4 1.530(3)
C3 C11 1.533(3)
C3 H3 1.0000
C4 C5 1.507(3)
C4 H4A 0.9900
C4 H4B 0.9900
C5 C10 1.390(3)
C5 C6 1.410(3)
C6 O2 1.375(3)
C6 C7 1.382(3)
C7 C8 1.386(3)
C7 H7 0.9500
C8 C9 1.384(3)
C8 H8 0.9500
C9 C10 1.398(3)
C9 H9 0.9500
C11 O1 1.421(2)
C11 C25 1.511(3)
C11 H11 1.0000
C12 C17 1.390(3)
C12 C13 1.398(3)
C13 C14 1.383(3)
C13 H13 0.9500
C14 C15 1.386(4)
C14 H14 0.9500
C15 C16 1.389(3)
C15 H15 0.9500
C16 C17 1.383(3)
C16 H16 0.9500
C17 H17 0.9500
C18 N1 1.474(2)
C18 C19 1.508(3)
C18 H18A 0.9900
C18 H18B 0.9900
C19 C20 1.388(3)
C19 C24 1.390(3)
C20 C21 1.391(3)
C20 H20 0.9500
C21 C22 1.382(4)
C21 H21 0.9500
C22 C23 1.387(4)
C22 H22 0.9500
C23 C24 1.390(3)
C23 H23 0.9500
C24 H24 0.9500
C25 F1 1.328(3)
C25 F3 1.343(3)
C25 F2 1.344(3)
C26 O2 1.437(3)
C26 H26A 0.9800
C26 H26B 0.9800
C26 H26C 0.9800
